data_7703983
loop_
_publ_author_name
'Shao, Jingjing'
'Zhou, Hairong'
'Wang, Yaorong'
'Luo, Yunjie'
'Yao, Yingming'

_publ_section_title
;
 Lanthanum complexes stabilized by a pentadentate Schiff-base ligand:
 synthesis, characterization, and reactivity in statistical
 copolymerization of \e-caprolactone and l-lactide.
;
_journal_issue 18
_journal_name_full 'Dalton transactions (Cambridge, England : 2003)'
_journal_page_first 5842
_journal_page_last 5850
_journal_paper_doi 10.1039/d0dt00179a
_journal_volume 49
_journal_year 2020
_chemical_formula_moiety 'C37 H58 La N3 O3, 2(C4 H8 O)'
_chemical_formula_sum 'C45 H74 La N3 O5'
_chemical_formula_weight 875.98
_space_group_crystal_system triclinic
_space_group_IT_number 2
_space_group_name_Hall '-P 1'
_space_group_name_H-M_alt 'P -1'
_atom_sites_solution_hydrogens mixed
_audit_block_doi 10.5517/ccdc.csd.cc24d37x
_audit_creation_date 2019-12-09
_audit_creation_method
;
Olex2 1.2
(compiled 2018.05.29 svn.r3508 for OlexSys, GUI svn.r5506)
;
_audit_update_record
;
2020-01-15 deposited with the CCDC.	2020-04-06 downloaded from the CCDC.
;
_cell_angle_alpha 94.998(3)
_cell_angle_beta 107.017(4)
_cell_angle_gamma 104.611(4)
_cell_formula_units_Z 2
_cell_length_a 12.1234(6)
_cell_length_b 13.8634(5)
_cell_length_c 15.2486(6)
_cell_measurement_reflns_used 6727
_cell_measurement_temperature 223(2)
_cell_measurement_theta_max 73.8100
_cell_measurement_theta_min 3.9780
_cell_volume 2335.25(19)
_computing_cell_refinement
;
CrysAlisPro, Agilent Technologies,
Version 1.171.36.28 (release 01-02-2013 CrysAlis171 .NET)
(compiled Feb  1 2013,16:14:44)
;
_computing_data_collection
;
CrysAlisPro, Agilent Technologies,
Version 1.171.36.28 (release 01-02-2013 CrysAlis171 .NET)
(compiled Feb  1 2013,16:14:44)
;
_computing_data_reduction
;
CrysAlisPro, Agilent Technologies,
Version 1.171.36.28 (release 01-02-2013 CrysAlis171 .NET)
(compiled Feb  1 2013,16:14:44)
;
_computing_molecular_graphics 'Olex2 (Dolomanov et al., 2009)'
_computing_publication_material 'Olex2 (Dolomanov et al., 2009)'
_computing_structure_refinement 'ShelXL (Sheldrick, 2015)'
_computing_structure_solution 'SHELXS-97 (Sheldrick, 1990)'
_diffrn_ambient_temperature 223.15
_diffrn_detector_area_resol_mean 10.4692
_diffrn_measured_fraction_theta_full 0.999
_diffrn_measured_fraction_theta_max 0.968
_diffrn_measurement_device_type 'Xcalibur, Atlas, Gemini'
_diffrn_measurement_method '\w scans'
_diffrn_radiation_type CuK\a
_diffrn_radiation_wavelength 1.54184
_diffrn_reflns_av_R_equivalents 0.0546
_diffrn_reflns_av_unetI/netI 0.0735
_diffrn_reflns_Laue_measured_fraction_full 0.999
_diffrn_reflns_Laue_measured_fraction_max 0.968
_diffrn_reflns_limit_h_max 14
_diffrn_reflns_limit_h_min -14
_diffrn_reflns_limit_k_max 16
_diffrn_reflns_limit_k_min -17
_diffrn_reflns_limit_l_max 15
_diffrn_reflns_limit_l_min -18
_diffrn_reflns_number 16901
_diffrn_reflns_point_group_measured_fraction_full 0.999
_diffrn_reflns_point_group_measured_fraction_max 0.968
_diffrn_reflns_theta_full 67.684
_diffrn_reflns_theta_max 73.900
_diffrn_reflns_theta_min 3.078
_exptl_absorpt_coefficient_mu 7.402
_exptl_absorpt_correction_T_max 1.00000
_exptl_absorpt_correction_T_min 0.63120
_exptl_absorpt_correction_type multi-scan
_exptl_absorpt_process_details
;
CrysAlisPro, Agilent Technologies,
Version 1.171.36.28 (release 01-02-2013 CrysAlis171 .NET)
(compiled Feb  1 2013,16:14:44)
Empirical absorption correction using spherical harmonics,
 implemented in SCALE3 ABSPACK scaling algorithm.
;
_exptl_crystal_colour yellow
_exptl_crystal_colour_primary yellow
_exptl_crystal_density_diffrn 1.246
_exptl_crystal_density_method 'not measured'
_exptl_crystal_description cube
_exptl_crystal_F_000 924
_exptl_crystal_size_max 0.5
_exptl_crystal_size_mid 0.4
_exptl_crystal_size_min 0.4
_refine_diff_density_max 1.570
_refine_diff_density_min -1.036
_refine_diff_density_rms 0.117
_refine_ls_extinction_method none
_refine_ls_goodness_of_fit_ref 1.032
_refine_ls_hydrogen_treatment mixed
_refine_ls_matrix_type full
_refine_ls_number_parameters 454
_refine_ls_number_reflns 9158
_refine_ls_number_restraints 11
_refine_ls_restrained_S_all 1.033
_refine_ls_R_factor_all 0.0624
_refine_ls_R_factor_gt 0.0528
_refine_ls_shift/su_max 0.002
_refine_ls_shift/su_mean 0.000
_refine_ls_structure_factor_coef Fsqd
_refine_ls_weighting_details 'w=1/[\s^2^(Fo^2^)+(0.0878P)^2^+0.1675P] where P=(Fo^2^+2Fc^2^)/3'
_refine_ls_weighting_scheme calc
_refine_ls_wR_factor_gt 0.1309
_refine_ls_wR_factor_ref 0.1416
_reflns_Friedel_coverage 0.000
_reflns_number_gt 7984
_reflns_number_total 9158
_reflns_threshold_expression 'I > 2\s(I)'
_cod_data_source_file d0dt00179a2.cif
_cod_data_source_block g130621a
_cod_depositor_comments 'Adding full bibliography for 7703981--7703985.cif.'
_cod_original_cell_volume 2335.24(19)
_cod_database_code 7703983
_shelx_shelxl_version_number 2016/4
_shelx_space_group_comment
;
The symmetry employed for this shelxl refinement is uniquely defined
by the following loop, which should always be used as a source of
symmetry information in preference to the above space-group names.
They are only intended as comments.
;
_olex2_refinement_description
;
1. Fixed Uiso
 At 1.2 times of:
  All C(H) groups, All C(H,H) groups, All N(H) groups
 At 1.5 times of:
  All C(H,H,H) groups
2. Restrained distances
 O4-C38 = O4-C41
 1.45 with sigma of 0.02
 C38-C39 = C39-C40 = C40-C41
 1.5 with sigma of 0.02
 H2-N2
 0.9 with sigma of 0.02
3. Rigid bond restraints
 C31
 with sigma for 1-2 distances of 0.01 and sigma for 1-3 distances of 0.01
 O4, C38, C39, C40, C41
 with sigma for 1-2 distances of 0.01 and sigma for 1-3 distances of 0.01
4. Uiso/Uaniso restraints and constraints
C31: within 2A with sigma of 0.04 and sigma for terminal atoms of 0.08
O4 \\sim C38 \\sim C39 \\sim C40 \\sim C41: within 2A with sigma of 0.04 and
sigma for terminal atoms of 0.08
5.a Ternary CH refined with riding coordinates:
 C35(H35)
5.b Secondary CH2 refined with riding coordinates:
 C1(H1A,H1B), C2(H2A,H2B), C3(H3A,H3B), C4(H4A,H4B), C38(H38A,H38B), C39(H39A,
 H39B), C40(H40A,H40B), C41(H41A,H41B), C0AA(H0AA,H0AB), C3AA(H3AA,H3AB),
 C4AA(H4AA,H4AB), C2AA(H2AA,H2AB)
5.c Aromatic/amide H refined with riding coordinates:
 C7(H7), C9(H9), C11(H11), C22(H22), C24(H24), C26(H26)
5.d Idealised Me refined as rotating group:
 C13(H13A,H13B,H13C), C14(H14A,H14B,H14C), C15(H15A,H15B,H15C), C28(H28A,H28B,
 H28C), C29(H29A,H29B,H29C), C30(H30A,H30B,H30C), C36(H36A,H36B,H36C), C37(H37A,
 H37B,H37C), C1AA(H1AA,H1AB,H1AC), C5AA(H5AA,H5AB,H5AC), C6AA(H6AA,H6AB,H6AC),
 C8AA(H8AA,H8AB,H8AC), C7AA(H7AA,H7AB,H7AC), C9AA(H9AA,H9AB,H9AC)
;
_olex2_submission_special_instructions 'No special instructions were received'

loop_
_space_group_symop_operation_xyz
'x, y, z'
'-x, -y, -z'

loop_
_atom_site_label
_atom_site_type_symbol
_atom_site_fract_x
_atom_site_fract_y
_atom_site_fract_z
_atom_site_U_iso_or_equiv
_atom_site_adp_type
_atom_site_occupancy
_atom_site_site_symmetry_order
_atom_site_calc_flag
_atom_site_refinement_flags_posn
_atom_site_refinement_flags_adp
_atom_site_refinement_flags_occupancy
_atom_site_disorder_assembly
_atom_site_disorder_group
La1 La 0.67681(2) 0.50994(2) 0.53592(2) 0.03007(10) Uani 1 1 d . . . . .
N1 N 0.8868(4) 0.6130(3) 0.5243(3) 0.0446(9) Uani 1 1 d . . . . .
N2 N 0.6923(4) 0.5103(3) 0.3546(3) 0.0432(9) Uani 1 1 d D . . . .
H2 H 0.637(5) 0.530(5) 0.313(4) 0.052 Uiso 1 1 d DR . . . .
N3 N 0.6807(4) 0.3395(3) 0.4442(3) 0.0376(8) Uani 1 1 d . . . . .
O1 O 0.7695(3) 0.6511(2) 0.6552(2) 0.0408(7) Uani 1 1 d . . . . .
O2 O 0.7838(3) 0.4177(2) 0.6348(2) 0.0398(7) Uani 1 1 d . . . . .
O3 O 0.5183(3) 0.5858(2) 0.4601(2) 0.0384(7) Uani 1 1 d . . . . .
C1 C 0.9086(5) 0.5874(5) 0.4358(4) 0.0589(16) Uani 1 1 d . . . . .
H1A H 0.920853 0.520148 0.431310 0.071 Uiso 1 1 calc R . . . .
H1B H 0.981484 0.636638 0.434055 0.071 Uiso 1 1 calc R . . . .
C2 C 0.8017(6) 0.5885(5) 0.3548(4) 0.0545(13) Uani 1 1 d . . . . .
H2A H 0.788579 0.655358 0.359971 0.065 Uiso 1 1 calc R . . . .
H2B H 0.817636 0.574936 0.296272 0.065 Uiso 1 1 calc R . . . .
C3 C 0.6818(5) 0.4105(4) 0.3047(3) 0.0482(12) Uani 1 1 d . . . . .
H3A H 0.762268 0.403854 0.311239 0.058 Uiso 1 1 calc R . . . .
H3B H 0.638140 0.403984 0.238281 0.058 Uiso 1 1 calc R . . . .
C4 C 0.6146(5) 0.3284(4) 0.3454(3) 0.0459(11) Uani 1 1 d . . . . .
H4A H 0.533355 0.334008 0.337322 0.055 Uiso 1 1 calc R . . . .
H4B H 0.607039 0.261668 0.312937 0.055 Uiso 1 1 calc R . . . .
C5 C 0.8763(4) 0.7055(3) 0.7107(3) 0.0363(9) Uani 1 1 d . . . . .
C6 C 0.8942(5) 0.7553(3) 0.8020(3) 0.0406(10) Uani 1 1 d . . . . .
C7 C 1.0132(5) 0.8033(4) 0.8589(3) 0.0451(11) Uani 1 1 d . . . . .
H7 H 1.025213 0.832167 0.920297 0.054 Uiso 1 1 calc R . . . .
C8 C 1.1147(5) 0.8119(4) 0.8322(4) 0.0491(12) Uani 1 1 d . . . . .
C9 C 1.0959(5) 0.7715(4) 0.7420(4) 0.0464(11) Uani 1 1 d . . . . .
H9 H 1.162364 0.779263 0.720542 0.056 Uiso 1 1 calc R . . . .
C10 C 0.9792(4) 0.7184(4) 0.6800(3) 0.0399(10) Uani 1 1 d . . . . .
C11 C 0.9738(4) 0.6784(4) 0.5877(4) 0.0445(11) Uani 1 1 d . . . . .
H11 H 1.043767 0.703906 0.572060 0.053 Uiso 1 1 calc R . . . .
C12 C 0.7887(5) 0.7551(4) 0.8374(3) 0.0470(11) Uani 1 1 d . . . . .
C13 C 0.7069(6) 0.8074(5) 0.7752(4) 0.0570(13) Uani 1 1 d . . . . .
H13A H 0.752137 0.876727 0.777936 0.086 Uiso 1 1 calc GR . . . .
H13B H 0.638971 0.806868 0.796670 0.086 Uiso 1 1 calc GR . . . .
H13C H 0.677714 0.771595 0.711491 0.086 Uiso 1 1 calc GR . . . .
C14 C 0.7159(7) 0.6478(5) 0.8372(5) 0.0690(18) Uani 1 1 d . . . . .
H14A H 0.649823 0.650432 0.860020 0.103 Uiso 1 1 calc GR . . . .
H14B H 0.767670 0.614986 0.877139 0.103 Uiso 1 1 calc GR . . . .
H14C H 0.684059 0.609828 0.774200 0.103 Uiso 1 1 calc GR . . . .
C15 C 0.8304(7) 0.8154(6) 0.9373(5) 0.0711(18) Uani 1 1 d . . . . .
H15A H 0.872328 0.885266 0.938218 0.107 Uiso 1 1 calc GR . . . .
H15B H 0.884372 0.785890 0.979251 0.107 Uiso 1 1 calc GR . . . .
H15C H 0.760794 0.812965 0.957046 0.107 Uiso 1 1 calc GR . . . .
C16 C 1.2420(6) 0.8645(5) 0.9027(5) 0.0654(17) Uani 1 1 d . . . . .
C20 C 0.8248(4) 0.3402(3) 0.6423(3) 0.0330(8) Uani 1 1 d . . . . .
C21 C 0.9028(4) 0.3284(4) 0.7299(3) 0.0397(9) Uani 1 1 d . . . . .
C22 C 0.9440(5) 0.2442(4) 0.7322(4) 0.0428(10) Uani 1 1 d . . . . .
H22 H 0.995203 0.237813 0.789681 0.051 Uiso 1 1 calc R . . . .
C23 C 0.9156(5) 0.1667(4) 0.6554(4) 0.0450(11) Uani 1 1 d . . . . .
C24 C 0.8416(5) 0.1798(4) 0.5723(4) 0.0438(10) Uani 1 1 d . . . . .
H24 H 0.820229 0.130565 0.519065 0.053 Uiso 1 1 calc R . . . .
C25 C 0.7970(4) 0.2638(3) 0.5640(3) 0.0354(9) Uani 1 1 d . . . . .
C26 C 0.7252(4) 0.2688(3) 0.4707(3) 0.0379(9) Uani 1 1 d . . . . .
H26 H 0.709617 0.213242 0.424358 0.046 Uiso 1 1 calc R . . . .
C27 C 0.9365(5) 0.4061(4) 0.8188(3) 0.0463(11) Uani 1 1 d . . . . .
C28 C 1.0039(7) 0.5092(5) 0.8061(5) 0.0646(16) Uani 1 1 d . . . . .
H28A H 1.024631 0.557978 0.862298 0.097 Uiso 1 1 calc GR . . . .
H28B H 0.953126 0.530403 0.754013 0.097 Uiso 1 1 calc GR . . . .
H28C H 1.076916 0.505326 0.793931 0.097 Uiso 1 1 calc GR . . . .
C29 C 0.8202(7) 0.4096(6) 0.8390(4) 0.0643(16) Uani 1 1 d . . . . .
H29A H 0.840548 0.456029 0.896545 0.096 Uiso 1 1 calc GR . . . .
H29B H 0.777430 0.342437 0.844882 0.096 Uiso 1 1 calc GR . . . .
H29C H 0.769228 0.432344 0.788247 0.096 Uiso 1 1 calc GR . . . .
C30 C 1.0168(8) 0.3774(6) 0.9037(4) 0.072(2) Uani 1 1 d . . . . .
H30A H 1.087959 0.368558 0.891250 0.109 Uiso 1 1 calc GR . . . .
H30B H 0.972579 0.314695 0.916813 0.109 Uiso 1 1 calc GR . . . .
H30C H 1.040886 0.430740 0.957076 0.109 Uiso 1 1 calc GR . . . .
C31 C 0.9686(6) 0.0776(4) 0.6667(5) 0.0623(16) Uani 1 1 d . U . . .
C35 C 0.5628(8) 0.6785(4) 0.4336(4) 0.069(2) Uani 1 1 d . . . . .
H35 H 0.644971 0.677544 0.435870 0.083 Uiso 1 1 calc R . . . .
C36 C 0.5865(10) 0.7677(5) 0.4968(6) 0.091(3) Uani 1 1 d . . . . .
H36A H 0.511286 0.774798 0.502764 0.137 Uiso 1 1 calc GR . . . .
H36B H 0.624932 0.825754 0.473901 0.137 Uiso 1 1 calc GR . . . .
H36C H 0.639442 0.763951 0.557093 0.137 Uiso 1 1 calc GR . . . .
C37 C 0.5044(7) 0.6784(6) 0.3332(5) 0.0695(18) Uani 1 1 d . . . . .
H37A H 0.498315 0.615045 0.296869 0.104 Uiso 1 1 calc GR . . . .
H37B H 0.552480 0.734280 0.313783 0.104 Uiso 1 1 calc GR . . . .
H37C H 0.424405 0.685623 0.323379 0.104 Uiso 1 1 calc GR . . . .
O4 O 0.4234(10) 0.4263(8) 0.8611(7) 0.142(3) Uiso 1 1 d D U . . .
C38 C 0.5420(13) 0.4271(11) 0.9108(10) 0.132(4) Uiso 1 1 d D U . . .
H38A H 0.582939 0.490109 0.955983 0.159 Uiso 1 1 calc R . . . .
H38B H 0.587526 0.423583 0.867645 0.159 Uiso 1 1 calc R . . . .
C39 C 0.538(2) 0.3413(17) 0.9589(18) 0.231(11) Uiso 1 1 d D U . . .
H39A H 0.560820 0.363378 1.026254 0.277 Uiso 1 1 calc R . . . .
H39B H 0.592828 0.304424 0.946997 0.277 Uiso 1 1 calc R . . . .
C40 C 0.412(2) 0.2775(19) 0.9207(18) 0.217(10) Uiso 1 1 d D U . . .
H40A H 0.405512 0.219264 0.875993 0.261 Uiso 1 1 calc R . . . .
H40B H 0.384267 0.252196 0.970815 0.261 Uiso 1 1 calc R . . . .
C41 C 0.3392(19) 0.3386(15) 0.8746(16) 0.199(8) Uiso 1 1 d D U . . .
H41A H 0.281359 0.300542 0.814686 0.239 Uiso 1 1 calc R . . . .
H41B H 0.294700 0.359337 0.913500 0.239 Uiso 1 1 calc R . . . .
C0AA C 0.5692(15) 0.0279(12) 0.3143(11) 0.137(5) Uiso 1 1 d . . . . .
H0AA H 0.652245 0.025194 0.326506 0.164 Uiso 1 1 calc R . . . .
H0AB H 0.566103 0.094778 0.299613 0.164 Uiso 1 1 calc R . . . .
O1AA O 0.5389(15) 0.0152(11) 0.3863(11) 0.191(5) Uiso 1 1 d . . . . .
C3AA C 0.3781(13) -0.0823(10) 0.2576(9) 0.120(4) Uiso 1 1 d . . . . .
H3AA H 0.316562 -0.054463 0.220702 0.144 Uiso 1 1 calc R . . . .
H3AB H 0.346691 -0.156359 0.244901 0.144 Uiso 1 1 calc R . . . .
C4AA C 0.4091(17) -0.0453(14) 0.3527(12) 0.155(6) Uiso 1 1 d . . . . .
H4AA H 0.396485 -0.101584 0.386889 0.186 Uiso 1 1 calc R . . . .
H4AB H 0.358873 -0.002707 0.362488 0.186 Uiso 1 1 calc R . . . .
C2AA C 0.4891(16) -0.0498(13) 0.2349(12) 0.148(5) Uiso 1 1 d . . . . .
H2AA H 0.522772 -0.106273 0.228291 0.178 Uiso 1 1 calc R . . . .
H2AB H 0.474944 -0.022005 0.177091 0.178 Uiso 1 1 calc R . . . .
C1AA C 0.8877(11) -0.0145(6) 0.5940(9) 0.128(5) Uani 1 1 d . . . . .
H1AA H 0.811922 -0.038638 0.605867 0.192 Uiso 1 1 calc GR . . . .
H1AB H 0.927142 -0.067497 0.597232 0.192 Uiso 1 1 calc GR . . . .
H1AC H 0.872359 0.003831 0.532569 0.192 Uiso 1 1 calc GR . . . .
C5AA C 1.0942(9) 0.1094(7) 0.6578(10) 0.107(4) Uani 1 1 d . . . . .
H5AA H 1.089056 0.131150 0.598302 0.160 Uiso 1 1 calc GR . . . .
H5AB H 1.127327 0.052523 0.661515 0.160 Uiso 1 1 calc GR . . . .
H5AC H 1.146116 0.164819 0.707790 0.160 Uiso 1 1 calc GR . . . .
C6AA C 0.9825(12) 0.0481(7) 0.7622(8) 0.110(4) Uani 1 1 d . . . . .
H6AA H 1.046928 0.100201 0.809018 0.165 Uiso 1 1 calc GR . . . .
H6AB H 1.001679 -0.015691 0.762935 0.165 Uiso 1 1 calc GR . . . .
H6AC H 0.907637 0.041003 0.775576 0.165 Uiso 1 1 calc GR . . . .
C8AA C 1.3408(7) 0.8381(8) 0.8704(6) 0.084(2) Uani 1 1 d . . . . .
H8AA H 1.323540 0.765159 0.857248 0.127 Uiso 1 1 calc GR . . . .
H8AB H 1.418132 0.866809 0.919001 0.127 Uiso 1 1 calc GR . . . .
H8AC H 1.343178 0.865739 0.814442 0.127 Uiso 1 1 calc GR . . . .
C7AA C 1.2524(9) 0.8219(13) 0.9936(6) 0.140(6) Uani 1 1 d . . . . .
H7AA H 1.196655 0.840272 1.021624 0.210 Uiso 1 1 calc GR . . . .
H7AB H 1.334109 0.849812 1.036398 0.210 Uiso 1 1 calc GR . . . .
H7AC H 1.233024 0.748761 0.980172 0.210 Uiso 1 1 calc GR . . . .
C9AA C 1.2635(11) 0.9768(8) 0.9186(12) 0.161(8) Uani 1 1 d . . . . .
H9AA H 1.251272 1.000454 0.859425 0.242 Uiso 1 1 calc GR . . . .
H9AB H 1.345543 1.009582 0.959100 0.242 Uiso 1 1 calc GR . . . .
H9AC H 1.207574 0.993186 0.947532 0.242 Uiso 1 1 calc GR . . . .

loop_
_atom_site_aniso_label
_atom_site_aniso_U_11
_atom_site_aniso_U_22
_atom_site_aniso_U_33
_atom_site_aniso_U_23
_atom_site_aniso_U_13
_atom_site_aniso_U_12
La1 0.02473(14) 0.03173(14) 0.03126(14) 0.00286(8) 0.00813(9) 0.00601(9)
N1 0.035(2) 0.052(2) 0.043(2) -0.0013(17) 0.0178(17) 0.0027(18)
N2 0.040(2) 0.056(2) 0.0338(18) 0.0078(16) 0.0108(16) 0.0146(18)
N3 0.0310(18) 0.041(2) 0.0365(18) 0.0018(15) 0.0079(15) 0.0078(15)
O1 0.0344(16) 0.0400(17) 0.0431(16) -0.0008(13) 0.0118(13) 0.0060(13)
O2 0.0434(18) 0.0406(17) 0.0355(15) 0.0005(12) 0.0093(13) 0.0187(14)
O3 0.0328(15) 0.0331(15) 0.0477(17) 0.0149(13) 0.0103(13) 0.0074(12)
C1 0.037(3) 0.078(4) 0.051(3) -0.013(3) 0.023(2) -0.005(3)
C2 0.063(4) 0.055(3) 0.044(3) 0.003(2) 0.028(2) 0.006(3)
C3 0.052(3) 0.057(3) 0.028(2) -0.0002(19) 0.0078(19) 0.011(2)
C4 0.036(2) 0.051(3) 0.039(2) -0.0069(19) 0.0028(19) 0.009(2)
C5 0.034(2) 0.030(2) 0.040(2) 0.0045(16) 0.0084(18) 0.0068(17)
C6 0.047(3) 0.034(2) 0.038(2) 0.0038(17) 0.0100(19) 0.0133(19)
C7 0.048(3) 0.040(2) 0.039(2) -0.0021(18) 0.005(2) 0.011(2)
C8 0.045(3) 0.041(3) 0.045(3) 0.001(2) 0.001(2) 0.003(2)
C9 0.035(2) 0.044(3) 0.048(3) 0.000(2) 0.007(2) 0.002(2)
C10 0.035(2) 0.036(2) 0.042(2) 0.0038(17) 0.0085(18) 0.0038(18)
C11 0.031(2) 0.050(3) 0.048(2) 0.005(2) 0.0155(19) 0.0010(19)
C12 0.052(3) 0.046(3) 0.040(2) -0.0041(19) 0.014(2) 0.013(2)
C13 0.050(3) 0.056(3) 0.065(3) 0.005(3) 0.017(3) 0.021(3)
C14 0.086(5) 0.056(3) 0.081(4) 0.011(3) 0.054(4) 0.016(3)
C15 0.069(4) 0.087(5) 0.052(3) -0.010(3) 0.015(3) 0.026(4)
C16 0.046(3) 0.068(4) 0.058(3) -0.007(3) -0.002(3) 0.004(3)
C20 0.0288(19) 0.030(2) 0.039(2) 0.0053(16) 0.0117(17) 0.0075(16)
C21 0.038(2) 0.040(2) 0.039(2) 0.0058(18) 0.0106(18) 0.0108(19)
C22 0.041(2) 0.041(2) 0.048(2) 0.0121(19) 0.012(2) 0.015(2)
C23 0.042(3) 0.032(2) 0.059(3) 0.0066(19) 0.011(2) 0.0130(19)
C24 0.041(3) 0.032(2) 0.054(3) -0.0017(19) 0.015(2) 0.0069(19)
C25 0.031(2) 0.034(2) 0.039(2) 0.0015(16) 0.0123(17) 0.0058(17)
C26 0.035(2) 0.032(2) 0.039(2) -0.0052(16) 0.0123(18) -0.0001(17)
C27 0.051(3) 0.052(3) 0.035(2) 0.0021(19) 0.004(2) 0.027(2)
C28 0.070(4) 0.046(3) 0.063(3) -0.008(3) 0.008(3) 0.012(3)
C29 0.070(4) 0.088(5) 0.043(3) 0.006(3) 0.016(3) 0.041(4)
C30 0.083(5) 0.086(5) 0.042(3) -0.001(3) -0.001(3) 0.046(4)
C31 0.059(3) 0.037(3) 0.088(4) 0.008(3) 0.013(3) 0.022(2)
C35 0.100(5) 0.040(3) 0.058(3) 0.018(2) 0.030(3) -0.002(3)
C36 0.128(8) 0.044(3) 0.077(4) 0.018(3) 0.009(5) 0.008(4)
C37 0.077(5) 0.068(4) 0.060(3) 0.033(3) 0.017(3) 0.014(3)
C1AA 0.123(9) 0.045(4) 0.162(10) -0.026(5) -0.034(8) 0.043(5)
C5AA 0.084(6) 0.073(5) 0.190(11) 0.027(6) 0.060(7) 0.049(5)
C6AA 0.152(10) 0.061(5) 0.124(8) 0.039(5) 0.027(7) 0.056(6)
C8AA 0.046(4) 0.109(6) 0.075(4) 0.000(4) 0.002(3) 0.011(4)
C7AA 0.057(5) 0.265(17) 0.061(5) 0.030(7) -0.012(4) 0.017(7)
C9AA 0.082(7) 0.077(6) 0.231(16) -0.064(9) -0.050(9) 0.009(5)

loop_
_atom_type_symbol
_atom_type_description
_atom_type_scat_dispersion_real
_atom_type_scat_dispersion_imag
_atom_type_scat_source
C C 0.0181 0.0091 'International Tables Vol C Tables 4.2.6.8 and 6.1.1.4'
H H 0.0000 0.0000 'International Tables Vol C Tables 4.2.6.8 and 6.1.1.4'
La La -1.4094 9.0376 'International Tables Vol C Tables 4.2.6.8 and 6.1.1.4'
N N 0.0311 0.0180 'International Tables Vol C Tables 4.2.6.8 and 6.1.1.4'
O O 0.0492 0.0322 'International Tables Vol C Tables 4.2.6.8 and 6.1.1.4'

loop_
_geom_angle_atom_site_label_1
_geom_angle_atom_site_label_2
_geom_angle_atom_site_label_3
_geom_angle
_geom_angle_site_symmetry_1
_geom_angle_site_symmetry_3
_geom_angle_publ_flag
N1 La1 La1 144.17(11) . 2_666 ?
N1 La1 N2 63.72(13) . . ?
N1 La1 N3 92.64(13) . . ?
N2 La1 La1 96.22(9) . 2_666 ?
N3 La1 La1 103.88(8) . 2_666 ?
N3 La1 N2 62.00(13) . . ?
O1 La1 La1 104.00(9) . 2_666 ?
O1 La1 N1 69.42(13) . . ?
O1 La1 N2 123.23(13) . . ?
O1 La1 N3 150.67(12) . . ?
O1 La1 O2 88.14(11) . . ?
O1 La1 O3 91.19(12) . . ?
O1 La1 O3 112.41(12) . 2_666 ?
O2 La1 La1 128.35(9) . 2_666 ?
O2 La1 N1 87.28(14) . . ?
O2 La1 N2 118.68(12) . . ?
O2 La1 N3 67.35(11) . . ?
O2 La1 O3 94.05(12) . 2_666 ?
O2 La1 O3 161.12(12) . . ?
O3 La1 La1 34.09(7) . 2_666 ?
O3 La1 La1 34.71(7) 2_666 2_666 ?
O3 La1 N1 177.74(11) 2_666 . ?
O3 La1 N1 110.12(13) . . ?
O3 La1 N2 77.09(12) . . ?
O3 La1 N2 114.03(12) 2_666 . ?
O3 La1 N3 117.25(11) . . ?
O3 La1 N3 86.21(12) 2_666 . ?
O3 La1 O3 68.80(12) 2_666 . ?
C1 N1 La1 116.0(3) . . ?
C11 N1 La1 127.7(3) . . ?
C11 N1 C1 116.2(4) . . ?
C2 N2 La1 111.3(3) . . ?
C3 N2 La1 114.7(3) . . ?
C3 N2 C2 111.6(4) . . ?
C4 N3 La1 109.9(3) . . ?
C26 N3 La1 132.5(3) . . ?
C26 N3 C4 117.6(4) . . ?
C5 O1 La1 141.1(3) . . ?
C20 O2 La1 147.8(3) . . ?
La1 O3 La1 111.20(12) 2_666 . ?
C35 O3 La1 134.8(4) . 2_666 ?
C35 O3 La1 113.6(4) . . ?
N1 C1 C2 109.6(5) . . ?
N2 C2 C1 109.8(5) . . ?
N2 C3 C4 109.0(4) . . ?
N3 C4 C3 109.1(4) . . ?
O1 C5 C6 121.9(5) . . ?
O1 C5 C10 120.2(4) . . ?
C6 C5 C10 117.9(4) . . ?
C5 C6 C12 121.8(4) . . ?
C7 C6 C5 117.3(5) . . ?
C7 C6 C12 120.9(4) . . ?
C8 C7 C6 125.5(5) . . ?
C7 C8 C16 120.5(5) . . ?
C9 C8 C7 116.8(5) . . ?
C9 C8 C16 122.7(6) . . ?
C8 C9 C10 121.9(5) . . ?
C5 C10 C11 124.1(4) . . ?
C9 C10 C5 120.2(5) . . ?
C9 C10 C11 115.6(5) . . ?
N1 C11 C10 128.9(5) . . ?
C6 C12 C13 108.8(5) . . ?
C6 C12 C14 111.6(5) . . ?
C6 C12 C15 112.3(5) . . ?
C13 C12 C14 109.5(6) . . ?
C13 C12 C15 106.5(5) . . ?
C14 C12 C15 108.0(5) . . ?
C8 C16 C7AA 108.7(6) . . ?
C8AA C16 C8 112.0(6) . . ?
C8AA C16 C7AA 104.1(8) . . ?
C9AA C16 C8 110.0(7) . . ?
C9AA C16 C8AA 110.3(9) . . ?
C9AA C16 C7AA 111.7(11) . . ?
O2 C20 C21 121.6(4) . . ?
O2 C20 C25 121.4(4) . . ?
C25 C20 C21 117.0(4) . . ?
C20 C21 C27 120.8(4) . . ?
C22 C21 C20 118.3(4) . . ?
C22 C21 C27 120.9(4) . . ?
C21 C22 C23 125.5(5) . . ?
C22 C23 C31 120.5(5) . . ?
C24 C23 C22 115.3(5) . . ?
C24 C23 C31 124.1(5) . . ?
C23 C24 C25 122.6(5) . . ?
C20 C25 C26 122.9(4) . . ?
C24 C25 C20 121.3(4) . . ?
C24 C25 C26 115.8(4) . . ?
N3 C26 C25 127.9(4) . . ?
C21 C27 C29 108.7(5) . . ?
C28 C27 C21 109.8(5) . . ?
C28 C27 C29 111.0(5) . . ?
C28 C27 C30 108.0(6) . . ?
C30 C27 C21 112.1(4) . . ?
C30 C27 C29 107.2(5) . . ?
C1AA C31 C23 110.6(6) . . ?
C1AA C31 C5AA 110.8(9) . . ?
C5AA C31 C23 108.5(6) . . ?
C6AA C31 C23 111.8(7) . . ?
C6AA C31 C1AA 107.9(8) . . ?
C6AA C31 C5AA 107.3(8) . . ?
O3 C35 C36 117.3(6) . . ?
O3 C35 C37 112.3(5) . . ?
C36 C35 C37 117.5(7) . . ?
C38 O4 C41 108.8(13) . . ?
O4 C38 C39 109.6(15) . . ?
C38 C39 C40 105(2) . . ?
C41 C40 C39 108(2) . . ?
O4 C41 C40 105.7(19) . . ?
O1AA C0AA C2AA 110.9(16) . . ?
C0AA O1AA C4AA 106.5(15) . . ?
C4AA C3AA C2AA 105.8(14) . . ?
C3AA C4AA O1AA 107.5(16) . . ?
C0AA C2AA C3AA 103.7(15) . . ?

loop_
_geom_bond_atom_site_label_1
_geom_bond_atom_site_label_2
_geom_bond_distance
_geom_bond_site_symmetry_2
_geom_bond_publ_flag
La1 La1 4.0320(5) 2_666 ?
La1 N1 2.651(4) . ?
La1 N2 2.826(4) . ?
La1 N3 2.657(4) . ?
La1 O1 2.340(3) . ?
La1 O2 2.370(3) . ?
La1 O3 2.424(3) 2_666 ?
La1 O3 2.463(3) . ?
N1 C1 1.480(7) . ?
N1 C11 1.279(7) . ?
N2 C2 1.485(7) . ?
N2 C3 1.476(7) . ?
N3 C4 1.458(6) . ?
N3 C26 1.273(7) . ?
O1 C5 1.310(6) . ?
O2 C20 1.294(6) . ?
O3 La1 2.424(3) 2_666 ?
O3 C35 1.406(6) . ?
C1 C2 1.510(9) . ?
C3 C4 1.515(8) . ?
C5 C6 1.429(7) . ?
C5 C10 1.433(7) . ?
C6 C7 1.399(7) . ?
C6 C12 1.528(8) . ?
C7 C8 1.386(9) . ?
C8 C9 1.371(8) . ?
C8 C16 1.547(8) . ?
C9 C10 1.417(7) . ?
C10 C11 1.443(7) . ?
C12 C13 1.529(8) . ?
C12 C14 1.525(8) . ?
C12 C15 1.545(8) . ?
C16 C8AA 1.532(12) . ?
C16 C7AA 1.538(13) . ?
C16 C9AA 1.498(13) . ?
C20 C21 1.443(6) . ?
C20 C25 1.423(6) . ?
C21 C22 1.379(7) . ?
C21 C27 1.538(7) . ?
C22 C23 1.415(8) . ?
C23 C24 1.379(8) . ?
C23 C31 1.530(7) . ?
C24 C25 1.402(7) . ?
C25 C26 1.452(7) . ?
C27 C28 1.516(9) . ?
C27 C29 1.540(9) . ?
C27 C30 1.528(7) . ?
C31 C1AA 1.518(10) . ?
C31 C5AA 1.525(12) . ?
C31 C6AA 1.520(13) . ?
C35 C36 1.411(11) . ?
C35 C37 1.486(9) . ?
O4 C38 1.412(14) . ?
O4 C41 1.450(16) . ?
C38 C39 1.449(16) . ?
C39 C40 1.470(17) . ?
C40 C41 1.454(17) . ?
C0AA O1AA 1.27(2) . ?
C0AA C2AA 1.46(2) . ?
O1AA C4AA 1.49(2) . ?
C3AA C4AA 1.40(2) . ?
C3AA C2AA 1.46(2) . ?
